data_1523727
loop_
_publ_author_name
'Griffen, D.T.'

_publ_section_title
;
 The crystal structures of hummerite, with comments on the
 crystallochemical stability of the decavanadate isopolyanion
;
_journal_name_full 'Brigham Young University Geology Studies'
_journal_page_first 1
_journal_page_last 14
_journal_volume 36
_journal_year 1990
_chemical_formula_sum 'H32 K2 Mg2 O44 V10'
_chemical_name_systematic 'K2 Mg2 V10 O28 (H2 O)16'
_space_group_IT_number 2
_symmetry_space_group_name_Hall '-P 1'
_symmetry_space_group_name_H-M 'P -1'
_cell_angle_alpha 106.01
_cell_angle_beta 108.04
_cell_angle_gamma 65.81
_cell_formula_units_Z 1
_cell_length_a 10.735
_cell_length_b 11.085
_cell_length_c 8.831
_cell_volume 897.935
_citation_journal_id_ASTM BYGSAR
_cod_data_source_file Griffen_BYGSAR_1990_1424.cif
_cod_data_source_block H32K2Mg2O44V10
_cod_original_cell_volume 897.9347
_cod_database_code 1523727

loop_
_symmetry_equiv_pos_as_xyz
x,y,z
-x,-y,-z

loop_
_atom_site_label
_atom_site_type_symbol
_atom_site_fract_x
_atom_site_fract_y
_atom_site_fract_z
_atom_site_occupancy
_atom_site_U_iso_or_equiv
Mg1 Mg+2 0.7338 0.7848 0.2165 1 0.0
V5 V+5 0.73954 0.24157 0.30593 1 0.0
O16 O-2 0.8209 0.6296 0.3497 1 0.0
O15 O-2 0.6243 0.8966 0.3935 1 0.0
V3 V+5 0.27665 0.79892 0.37021 1 0.0
O7 O-2 0.3341 0.203 0.2624 1 0.0
O19 O-2 0.6578 0.934 0.0784 1 0.0
O22 O-2 0.937 0.8763 0.9977 1 0.0
V4 V+5 0.50654 0.51939 0.32462 1 0.0
O1 O-2 0.6434 0.5915 0.4759 1 0.0
O14 O-2 0.8274 0.1545 0.1714 1 0.0
O9 O-2 0.3974 0.4385 0.2616 1 0.0
O3 O-2 0.5993 0.3789 0.4837 1 0.0
V1 V+5 0.22224 0.54719 0.38861 1 0.0
O10 O-2 0.5737 0.1971 0.2222 1 0.0
O11 O-2 0.1993 0.9155 0.2637 1 0.0
O4 O-2 0.8042 0.1292 0.4538 1 0.0
O20 O-2 0.8535 0.6634 0.0527 1 0.0
O17 O-2 0.8944 0.8556 0.358 1 0.0
O8 O-2 0.1679 0.6893 0.2856 1 0.0
O2 O-2 0.4391 0.8373 0.4927 1 0.0
O6 O-2 0.107 0.4769 0.3 1 0.0
O13 O-2 0.6137 0.4104 0.204 1 0.0
K1 K+1 0.0923 0.2177 0.3306 1 0.0
O18 O-2 0.5692 0.7191 0.0883 1 0.0
O12 O-2 0.4091 0.6569 0.2348 1 0.0
O5 O-2 0.8424 0.347 0.4321 1 0.0
V2 V+5 0.4516 0.26976 0.3532 1 0.0
O21 O-2 0.8435 0.4027 0.0584 1 0.0
